data_1008047
loop_
_publ_author_name
'Muller, J'
'Joubert, J C'
'Marezio, M'

_publ_section_title
;
Synthese et structure cristalline d'un nouvel oxyde mixte Fe V~2~ O~6~
H~0.5~. Relation avec la structure type Diaspore
;
_journal_coden_ASTM JSSCBI
_journal_name_full 'Journal of Solid State Chemistry'
_journal_page_first 367
_journal_page_last 382
_journal_paper_doi 10.1016/0022-4596(79)90179-8
_journal_volume 27
_journal_year 1979
_chemical_formula_structural 'Fe V2 O6 H0.5'
_chemical_formula_sum 'Fe H0.5 O6 V2'
_chemical_name_systematic 'Iron vanadium oxide hydroxide *'
_space_group_IT_number 19
_symmetry_cell_setting orthorhombic
_symmetry_Int_Tables_number 19
_symmetry_space_group_name_Hall 'P 2ac 2ab'
_symmetry_space_group_name_H-M 'P 21 21 21'
_cell_angle_alpha 90
_cell_angle_beta 90
_cell_angle_gamma 90
_cell_formula_units_Z 4
_cell_length_a 4.891(1)
_cell_length_b 9.553(2)
_cell_length_c 8.786(2)
_cell_volume 410.5
_refine_ls_R_factor_all 0.024
_cod_original_formula_sum 'H.5 Fe O6 V2'
_cod_database_code 1008047

loop_
_symmetry_equiv_pos_as_xyz
x,y,z
1/2-x,-y,1/2+z
1/2+x,1/2-y,-z
-x,1/2+y,1/2-z

loop_
_atom_site_label
_atom_site_type_symbol
_atom_site_symmetry_multiplicity
_atom_site_Wyckoff_symbol
_atom_site_fract_x
_atom_site_fract_y
_atom_site_fract_z
_atom_site_occupancy
_atom_site_attached_hydrogens
_atom_site_calc_flag
Fe1 Fe0 4 a 0.1531(3) 0.1449(1) 0.0868(3) 0.5 0 d
V1 V0 4 a 0.1531(3) 0.1449(1) 0.0868(3) 0.5 0 d
V2 V0 4 a 0.1498(4) 0.1465(2) 0.7488(2) 0.5 0 d
Fe2 Fe0 4 a 0.1498(4) 0.1465(2) 0.7488(2) 0.5 0 d
V3 V0 4 a -0.1462(3) 0.0540(2) 0.4136(2) 1. 0 d
O1 O0 4 a 0.028(1) 0.0063(5) 0.252(2) 1. 0 d
O2 O0 4 a 0.039(1) 0.0164(5) 0.583(2) 1. 0 d
O3 O0 4 a -0.030(1) 0.0260(5) 0.919(2) 1. 0 d
O4 O0 4 a 0.180(1) -0.2727(6) 0.100(1) 1. 0 d
O5 O0 4 a 0.157(1) -0.2304(5) 0.418(2) 1. 0 d
O6 O0 4 a 0.147(2) -0.243(1) 0.745(2) 1. 0 d
H1 H0 4 a 0.24(4) 0.32(2) 0.33(2) 0.5 0 d

loop_
_atom_type_symbol
_atom_type_oxidation_number
Fe0 0.000
V0 0.000
O0 0.000
H0 0.000
